data_7120607
loop_
_publ_author_name
'Jin, Chengzhi'
'Guan, Ruilin'
'Wu, Jing-Heng'
'Yuan, Bo'
'Wang, Li-Li'
'Huang, Juanjuan'
'Wang, Hui'
'Ji, Liang-Nian'
'Chao, Hui'

_publ_section_title
;
 Rational design of NIR-emitting iridium(III) complexes for multimodal
 phosphorescence imaging of mitochondria under two-photon excitation
;
_journal_name_full 'Chem. Commun.'
_journal_paper_doi 10.1039/C7CC05193J
_journal_year 2017
_chemical_formula_moiety 'C42 H30 Ir N6, Cl'
_chemical_formula_sum 'C42 H30 Cl Ir N6'
_chemical_formula_weight 846.37
_space_group_crystal_system triclinic
_space_group_IT_number 2
_space_group_name_Hall '-P 1'
_space_group_name_H-M_alt 'P -1'
_symmetry_space_group_name_Hall '-P 1'
_symmetry_space_group_name_H-M 'P -1'
_atom_sites_solution_hydrogens geom
_audit_creation_date 2016-05-03
_audit_creation_method
;
Olex2 1.2
(compiled 2014.11.28 svn.r3106 for OlexSys, GUI svn.r4959)
;
_audit_update_record
;
2017-01-18 deposited with the CCDC.
2017-08-29 downloaded from the CCDC.
;
_cell_angle_alpha 99.8240(10)
_cell_angle_beta 101.6270(10)
_cell_angle_gamma 115.7660(10)
_cell_formula_units_Z 2
_cell_length_a 13.3299(5)
_cell_length_b 13.6244(4)
_cell_length_c 15.0507(5)
_cell_measurement_reflns_used 9242
_cell_measurement_temperature 150(2)
_cell_measurement_theta_max 27.41
_cell_measurement_theta_min 3.04
_cell_volume 2305.48(14)
_computing_molecular_graphics 'Olex2 (Dolomanov et al., 2009)'
_computing_publication_material 'Olex2 (Dolomanov et al., 2009)'
_computing_structure_refinement 'ShelXL (Sheldrick, 2008)'
_diffrn_ambient_temperature 150(2)
_diffrn_measured_fraction_theta_full 0.996
_diffrn_measured_fraction_theta_max 0.991
_diffrn_measurement_device_type 'multiwire proportional'
_diffrn_measurement_method 'phi and omega scans'
_diffrn_radiation_monochromator graphite
_diffrn_radiation_type MoK\a
_diffrn_radiation_wavelength 0.71073
_diffrn_reflns_av_R_equivalents 0.0650
_diffrn_reflns_av_unetI/netI 0.0850
_diffrn_reflns_Laue_measured_fraction_full 0.996
_diffrn_reflns_Laue_measured_fraction_max 0.991
_diffrn_reflns_limit_h_max 17
_diffrn_reflns_limit_h_min -17
_diffrn_reflns_limit_k_max 17
_diffrn_reflns_limit_k_min -17
_diffrn_reflns_limit_l_max 19
_diffrn_reflns_limit_l_min -19
_diffrn_reflns_number 22627
_diffrn_reflns_point_group_measured_fraction_full 0.996
_diffrn_reflns_point_group_measured_fraction_max 0.991
_diffrn_reflns_theta_full 26.000
_diffrn_reflns_theta_max 27.403
_diffrn_reflns_theta_min 3.036
_diffrn_standards_decay_% 0
_diffrn_standards_interval_count 0
_diffrn_standards_interval_time 0
_diffrn_standards_number 0
_exptl_absorpt_coefficient_mu 2.984
_exptl_absorpt_correction_type multi-scan
_exptl_crystal_colour orange
_exptl_crystal_density_diffrn 1.219
_exptl_crystal_description block
_exptl_crystal_F_000 836
_exptl_crystal_size_max 0.368
_exptl_crystal_size_mid 0.295
_exptl_crystal_size_min 0.276
_exptl_transmission_factor_max 0.362
_exptl_transmission_factor_min 0.362
_refine_diff_density_max 4.386
_refine_diff_density_min -3.610
_refine_diff_density_rms 0.185
_refine_ls_extinction_method none
_refine_ls_goodness_of_fit_ref 1.060
_refine_ls_hydrogen_treatment constr
_refine_ls_matrix_type full
_refine_ls_number_parameters 453
_refine_ls_number_reflns 10409
_refine_ls_number_restraints 0
_refine_ls_restrained_S_all 1.060
_refine_ls_R_factor_all 0.0585
_refine_ls_R_factor_gt 0.0529
_refine_ls_shift/su_max 0.001
_refine_ls_shift/su_mean 0.000
_refine_ls_structure_factor_coef Fsqd
_refine_ls_weighting_details 'w=1/[\s^2^(Fo^2^)+(0.0745P)^2^+3.4755P] where P=(Fo^2^+2Fc^2^)/3'
_refine_ls_weighting_scheme calc
_refine_ls_wR_factor_gt 0.1339
_refine_ls_wR_factor_ref 0.1388
_reflns_Friedel_coverage 0.000
_reflns_number_gt 9242
_reflns_number_total 10409
_reflns_threshold_expression 'I > 2\s(I)'
_cod_data_source_file c7cc05193j2.cif
_cod_data_source_block a_sq
_cod_database_code 7120607
_shelx_space_group_comment
;
The symmetry employed for this shelxl refinement is uniquely defined
by the following loop, which should always be used as a source of
symmetry information in preference to the above space-group names.
They are only intended as comments.
;
_olex2_refinement_description
;
1. Fixed Uiso
 At 1.2 times of:
  All C(H) groups
 At 1.5 times of:
  All C(H,H,H) groups
2.a Aromatic/amide H refined with riding coordinates:
 C28(H28), C27(H27), C29(H29), C26(H26), C11(H11), C14(H14), C12(H12), C2(H2),
 C17(H17), C20(H20), C13(H13), C18(H18), C3(H3), C19(H19), C5(H5), C4(H4),
 C31(H31), C32(H32), C33(H33), C40(H40), C41(H41), C42(H42), C39(H39), C38(H38)
2.b Idealised Me refined as rotating group:
 C23(H23A,H23B,H23C), C8(H8A,H8B,H8C)
;
_shelx_shelxl_version_number 2014/7
_olex2_submission_special_instructions 'No special instructions were received'

loop_
_space_group_symop_operation_xyz
'x, y, z'
'-x, -y, -z'

loop_
_atom_site_label
_atom_site_type_symbol
_atom_site_fract_x
_atom_site_fract_y
_atom_site_fract_z
_atom_site_U_iso_or_equiv
_atom_site_adp_type
_atom_site_occupancy
_atom_site_site_symmetry_order
_atom_site_calc_flag
_atom_site_refinement_flags_posn
Ir1 Ir 0.63107(2) 0.84610(2) 0.74502(2) 0.01957(8) Uani 1 1 d .
C10 C 0.7916(5) 0.7823(4) 0.6827(4) 0.0259(12) Uani 1 1 d .
N1 N 0.5958(4) 0.7368(4) 0.6153(3) 0.0194(9) Uani 1 1 d .
N3 N 0.6698(4) 0.9392(4) 0.8830(3) 0.0224(9) Uani 1 1 d .
N4 N 0.6622(5) 1.0535(4) 1.0542(3) 0.0278(10) Uani 1 1 d .
N2 N 0.5819(5) 0.6315(4) 0.4332(3) 0.0277(10) Uani 1 1 d .
C30 C 0.5579(5) 0.7222(4) 0.8030(4) 0.0196(10) Uani 1 1 d .
C28 C 0.4613(5) 0.5242(5) 0.8052(4) 0.0279(12) Uani 1 1 d .
H28 H 0.4298 0.4470 0.7747 0.034 Uiso 1 1 calc R
C27 C 0.4593(6) 0.5592(5) 0.8971(4) 0.0305(13) Uani 1 1 d .
H27 H 0.4274 0.5054 0.9283 0.037 Uiso 1 1 calc R
C29 C 0.5105(5) 0.6045(5) 0.7595(4) 0.0244(11) Uani 1 1 d .
H29 H 0.5123 0.5803 0.6985 0.029 Uiso 1 1 calc R
C26 C 0.5050(5) 0.6747(5) 0.9422(4) 0.0272(12) Uani 1 1 d .
H26 H 0.5052 0.6983 1.0040 0.033 Uiso 1 1 calc R
C25 C 0.5510(5) 0.7557(4) 0.8941(4) 0.0231(11) Uani 1 1 d .
C7 C 0.6833(5) 0.6869(4) 0.5013(4) 0.0263(12) Uani 1 1 d .
C24 C 0.6086(5) 0.8797(4) 0.9341(4) 0.0213(10) Uani 1 1 d .
C1 C 0.4887(5) 0.6712(4) 0.5472(4) 0.0210(11) Uani 1 1 d .
C23 C 0.5152(5) 0.8826(5) 1.0711(4) 0.0288(12) Uani 1 1 d .
H23A H 0.5493 0.8524 1.1138 0.043 Uiso 1 1 calc GR
H23B H 0.4436 0.8216 1.0259 0.043 Uiso 1 1 calc GR
H23C H 0.4992 0.9367 1.1065 0.043 Uiso 1 1 calc GR
C21 C 0.7400(5) 1.1107(5) 1.0109(4) 0.0264(12) Uani 1 1 d .
C16 C 0.7448(5) 1.0552(4) 0.9234(4) 0.0250(11) Uani 1 1 d .
C9 C 0.6913(5) 0.7358(4) 0.5988(4) 0.0235(11) Uani 1 1 d .
C11 C 0.8947(5) 0.7750(5) 0.6890(4) 0.0323(13) Uani 1 1 d .
H11 H 0.9060 0.7434 0.6346 0.039 Uiso 1 1 calc R
C22 C 0.6000(5) 0.9410(5) 1.0196(4) 0.0250(11) Uani 1 1 d .
C15 C 0.7749(5) 0.8314(5) 0.7656(4) 0.0251(11) Uani 1 1 d .
C14 C 0.8637(5) 0.8700(5) 0.8538(4) 0.0279(12) Uani 1 1 d .
H14 H 0.8541 0.9012 0.9093 0.033 Uiso 1 1 calc R
C6 C 0.4824(5) 0.6161(5) 0.4553(4) 0.0253(11) Uani 1 1 d .
C12 C 0.9795(6) 0.8148(6) 0.7763(5) 0.0396(15) Uani 1 1 d .
H12 H 1.0476 0.8099 0.7799 0.047 Uiso 1 1 calc R
N5 N 0.4896(4) 0.8895(4) 0.7176(3) 0.0229(9) Uani 1 1 d .
N6 N 0.6904(5) 0.9770(4) 0.6722(3) 0.0301(11) Uani 1 1 d .
C2 C 0.3829(5) 0.6514(4) 0.5665(4) 0.0248(11) Uani 1 1 d .
H2 H 0.3848 0.6843 0.6267 0.030 Uiso 1 1 calc R
C17 C 0.8302(6) 1.1186(5) 0.8836(4) 0.0323(13) Uani 1 1 d .
H17 H 0.8368 1.0822 0.8287 0.039 Uiso 1 1 calc R
C20 C 0.8135(6) 1.2305(5) 1.0515(4) 0.0335(13) Uani 1 1 d .
H20 H 0.8071 1.2687 1.1057 0.040 Uiso 1 1 calc R
C13 C 0.9641(6) 0.8615(6) 0.8578(5) 0.0375(14) Uani 1 1 d .
H13 H 1.0216 0.8875 0.9159 0.045 Uiso 1 1 calc R
C18 C 0.9038(6) 1.2341(5) 0.9257(5) 0.0396(15) Uani 1 1 d .
H18 H 0.9594 1.2752 0.8987 0.048 Uiso 1 1 calc R
C3 C 0.2775(6) 0.5836(5) 0.4961(4) 0.0344(14) Uani 1 1 d .
H3 H 0.2084 0.5720 0.5088 0.041 Uiso 1 1 calc R
C35 C 0.5097(6) 0.9750(5) 0.6761(4) 0.0291(13) Uani 1 1 d .
C19 C 0.8950(6) 1.2897(5) 1.0091(5) 0.0378(15) Uani 1 1 d .
H19 H 0.9448 1.3676 1.0365 0.045 Uiso 1 1 calc R
C5 C 0.3739(6) 0.5477(6) 0.3847(4) 0.0351(14) Uani 1 1 d .
H5 H 0.3708 0.5136 0.3244 0.042 Uiso 1 1 calc R
C36 C 0.6177(6) 1.0213(5) 0.6520(4) 0.0312(13) Uani 1 1 d .
C4 C 0.2724(6) 0.5305(6) 0.4036(5) 0.0407(16) Uani 1 1 d .
H4 H 0.2005 0.4846 0.3566 0.049 Uiso 1 1 calc R
C31 C 0.3905(5) 0.8466(5) 0.7406(4) 0.0282(12) Uani 1 1 d .
H31 H 0.3775 0.7917 0.7726 0.034 Uiso 1 1 calc R
C32 C 0.3064(6) 0.8799(6) 0.7192(4) 0.0336(14) Uani 1 1 d .
H32 H 0.2380 0.8461 0.7353 0.040 Uiso 1 1 calc R
C33 C 0.3238(7) 0.9626(6) 0.6742(4) 0.0391(16) Uani 1 1 d .
H33 H 0.2663 0.9833 0.6572 0.047 Uiso 1 1 calc R
C34 C 0.4297(6) 1.0154(5) 0.6545(4) 0.0359(15) Uani 1 1 d .
C40 C 0.7857(6) 1.0136(5) 0.6430(5) 0.0381(16) Uani 1 1 d .
H40 H 0.8352 0.9827 0.6550 0.046 Uiso 1 1 calc R
C8 C 0.7885(6) 0.7025(6) 0.4704(5) 0.0428(17) Uani 1 1 d .
H8A H 0.8179 0.6555 0.4934 0.064 Uiso 1 1 calc GR
H8B H 0.8484 0.7810 0.4957 0.064 Uiso 1 1 calc GR
H8C H 0.7664 0.6809 0.4024 0.064 Uiso 1 1 calc GR
C41 C 0.4595(8) 1.1064(6) 0.6112(5) 0.0470(19) Uani 1 1 d .
H41 H 0.4086 1.1357 0.5988 0.056 Uiso 1 1 calc R
C37 C 0.6417(7) 1.1082(5) 0.6054(5) 0.0460(19) Uani 1 1 d .
C42 C 0.5586(8) 1.1498(6) 0.5883(5) 0.054(2) Uani 1 1 d .
H42 H 0.5747 1.2086 0.5604 0.065 Uiso 1 1 calc R
C39 C 0.8131(8) 1.0973(6) 0.5946(5) 0.051(2) Uani 1 1 d .
H39 H 0.8788 1.1192 0.5741 0.061 Uiso 1 1 calc R
C38 C 0.7454(8) 1.1449(5) 0.5782(5) 0.051(2) Uani 1 1 d .
H38 H 0.7659 1.2024 0.5489 0.061 Uiso 1 1 calc R
Cl1 Cl 1.0589(3) 0.9805(3) 0.5715(3) 0.1329(16) Uani 1 1 d .

loop_
_atom_site_aniso_label
_atom_site_aniso_U_11
_atom_site_aniso_U_22
_atom_site_aniso_U_33
_atom_site_aniso_U_23
_atom_site_aniso_U_13
_atom_site_aniso_U_12
Ir1 0.01862(13) 0.01571(11) 0.01775(12) 0.00193(8) 0.00486(8) 0.00411(9)
C10 0.021(3) 0.020(2) 0.027(3) -0.001(2) 0.008(2) 0.005(2)
N1 0.024(2) 0.0163(19) 0.013(2) 0.0022(15) 0.0054(17) 0.0064(19)
N3 0.022(3) 0.022(2) 0.020(2) 0.0019(17) 0.0044(18) 0.010(2)
N4 0.027(3) 0.029(2) 0.023(2) 0.0012(19) 0.004(2) 0.014(2)
N2 0.033(3) 0.027(2) 0.020(2) 0.0021(19) 0.007(2) 0.014(2)
C30 0.016(3) 0.024(2) 0.019(2) 0.006(2) 0.003(2) 0.010(2)
C28 0.026(3) 0.019(2) 0.032(3) 0.006(2) 0.005(2) 0.007(2)
C27 0.030(3) 0.030(3) 0.035(3) 0.017(2) 0.012(3) 0.014(3)
C29 0.021(3) 0.023(3) 0.025(3) 0.006(2) 0.004(2) 0.009(2)
C26 0.030(3) 0.031(3) 0.019(3) 0.007(2) 0.005(2) 0.014(3)
C25 0.020(3) 0.022(2) 0.022(3) 0.003(2) 0.004(2) 0.007(2)
C7 0.033(3) 0.019(2) 0.025(3) 0.005(2) 0.014(2) 0.010(3)
C24 0.016(3) 0.024(3) 0.016(2) 0.0033(19) 0.000(2) 0.007(2)
C1 0.028(3) 0.018(2) 0.016(2) 0.0026(18) 0.002(2) 0.013(2)
C23 0.028(3) 0.035(3) 0.026(3) 0.008(2) 0.011(2) 0.016(3)
C21 0.023(3) 0.021(3) 0.025(3) -0.002(2) 0.002(2) 0.008(2)
C16 0.021(3) 0.020(2) 0.023(3) -0.001(2) 0.002(2) 0.004(2)
C9 0.022(3) 0.019(2) 0.028(3) 0.007(2) 0.010(2) 0.008(2)
C11 0.025(3) 0.034(3) 0.034(3) 0.002(2) 0.010(3) 0.014(3)
C22 0.025(3) 0.033(3) 0.016(3) 0.005(2) 0.004(2) 0.015(3)
C15 0.023(3) 0.021(2) 0.023(3) 0.001(2) 0.010(2) 0.004(2)
C14 0.019(3) 0.029(3) 0.027(3) 0.001(2) 0.004(2) 0.008(3)
C6 0.033(3) 0.024(3) 0.018(3) 0.002(2) 0.004(2) 0.016(3)
C12 0.022(3) 0.050(4) 0.041(4) 0.006(3) 0.009(3) 0.015(3)
N5 0.028(3) 0.024(2) 0.017(2) 0.0044(17) 0.0064(19) 0.014(2)
N6 0.045(3) 0.017(2) 0.019(2) 0.0035(17) 0.015(2) 0.006(2)
C2 0.028(3) 0.022(2) 0.022(3) 0.001(2) 0.003(2) 0.014(2)
C17 0.029(3) 0.028(3) 0.032(3) 0.001(2) 0.014(3) 0.008(3)
C20 0.032(4) 0.027(3) 0.030(3) -0.003(2) 0.003(3) 0.011(3)
C13 0.023(3) 0.041(3) 0.033(3) 0.000(3) 0.002(3) 0.009(3)
C18 0.031(4) 0.024(3) 0.044(4) 0.001(3) 0.011(3) 0.000(3)
C3 0.023(3) 0.040(3) 0.029(3) -0.001(3) -0.003(2) 0.015(3)
C35 0.042(4) 0.022(3) 0.017(3) 0.002(2) 0.001(2) 0.016(3)
C19 0.033(4) 0.020(3) 0.040(4) -0.004(2) 0.003(3) 0.004(3)
C5 0.038(4) 0.043(3) 0.019(3) -0.005(2) -0.002(2) 0.026(3)
C36 0.044(4) 0.017(2) 0.019(3) 0.003(2) 0.005(3) 0.007(3)
C4 0.034(4) 0.051(4) 0.030(3) -0.006(3) -0.002(3) 0.026(4)
C31 0.032(3) 0.029(3) 0.017(3) 0.000(2) 0.001(2) 0.015(3)
C32 0.032(4) 0.038(3) 0.026(3) -0.001(2) 0.005(3) 0.018(3)
C33 0.048(4) 0.039(3) 0.024(3) -0.003(3) -0.006(3) 0.028(3)
C34 0.052(4) 0.026(3) 0.022(3) 0.001(2) -0.002(3) 0.021(3)
C40 0.045(4) 0.024(3) 0.032(3) 0.002(2) 0.021(3) 0.004(3)
C8 0.030(4) 0.044(4) 0.030(3) -0.002(3) 0.013(3) 0.001(3)
C41 0.069(6) 0.030(3) 0.033(4) 0.007(3) -0.002(3) 0.024(4)
C37 0.067(5) 0.022(3) 0.024(3) 0.007(2) 0.001(3) 0.006(3)
C42 0.083(7) 0.027(3) 0.032(4) 0.011(3) -0.004(4) 0.019(4)
C39 0.068(6) 0.030(3) 0.030(4) 0.005(3) 0.025(4) 0.000(4)
C38 0.073(6) 0.024(3) 0.029(4) 0.008(3) 0.011(4) 0.002(4)
Cl1 0.088(3) 0.096(2) 0.141(3) -0.029(2) 0.046(2) 0.001(2)

loop_
_atom_type_symbol
_atom_type_description
_atom_type_scat_dispersion_real
_atom_type_scat_dispersion_imag
_atom_type_scat_source
C C 0.0033 0.0016 'International Tables Vol C Tables 4.2.6.8 and 6.1.1.4'
H H 0.0000 0.0000 'International Tables Vol C Tables 4.2.6.8 and 6.1.1.4'
Cl Cl 0.1484 0.1585 'International Tables Vol C Tables 4.2.6.8 and 6.1.1.4'
Ir Ir -1.4442 7.9887 'International Tables Vol C Tables 4.2.6.8 and 6.1.1.4'
N N 0.0061 0.0033 'International Tables Vol C Tables 4.2.6.8 and 6.1.1.4'

loop_
_geom_angle_atom_site_label_1
_geom_angle_atom_site_label_2
_geom_angle_atom_site_label_3
_geom_angle
N1 Ir1 N3 172.05(16)
N1 Ir1 N5 102.42(17)
N1 Ir1 N6 83.53(17)
N3 Ir1 N5 83.22(17)
N3 Ir1 N6 103.42(17)
C30 Ir1 N1 94.86(19)
C30 Ir1 N3 78.7(2)
C30 Ir1 N5 97.98(19)
C30 Ir1 N6 173.2(2)
C15 Ir1 N1 78.9(2)
C15 Ir1 N3 96.5(2)
C15 Ir1 C30 91.4(2)
C15 Ir1 N5 170.3(2)
C15 Ir1 N6 94.7(2)
N6 Ir1 N5 76.02(19)
C11 C10 C9 126.5(5)
C11 C10 C15 119.9(5)
C15 C10 C9 113.4(5)
C1 N1 Ir1 126.4(4)
C9 N1 Ir1 114.1(4)
C9 N1 C1 119.5(4)
C24 N3 Ir1 114.7(3)
C24 N3 C16 118.7(5)
C16 N3 Ir1 126.5(4)
C22 N4 C21 117.9(5)
C7 N2 C6 119.0(5)
C29 C30 Ir1 125.6(4)
C25 C30 Ir1 116.7(4)
C25 C30 C29 117.7(5)
C27 C28 H28 120.1
C29 C28 H28 120.1
C29 C28 C27 119.8(5)
C28 C27 H27 120.0
C28 C27 C26 120.0(5)
C26 C27 H27 120.0
C30 C29 H29 119.1
C28 C29 C30 121.7(5)
C28 C29 H29 119.1
C27 C26 H26 120.0
C27 C26 C25 119.9(5)
C25 C26 H26 120.0
C30 C25 C26 120.7(5)
C30 C25 C24 112.8(5)
C26 C25 C24 126.0(5)
N2 C7 C9 121.1(5)
N2 C7 C8 115.5(5)
C9 C7 C8 123.3(5)
N3 C24 C25 114.7(5)
N3 C24 C22 119.2(5)
C22 C24 C25 126.0(5)
N1 C1 C6 119.2(5)
N1 C1 C2 122.1(5)
C2 C1 C6 118.6(5)
H23A C23 H23B 109.5
H23A C23 H23C 109.5
H23B C23 H23C 109.5
C22 C23 H23A 109.5
C22 C23 H23B 109.5
C22 C23 H23C 109.5
N4 C21 C16 121.9(5)
N4 C21 C20 118.5(5)
C20 C21 C16 119.5(6)
N3 C16 C21 118.9(5)
N3 C16 C17 121.8(5)
C17 C16 C21 119.2(5)
C10 C9 C7 127.0(5)
N1 C9 C10 114.4(5)
N1 C9 C7 118.5(5)
C10 C11 H11 120.0
C12 C11 C10 120.1(6)
C12 C11 H11 120.0
N4 C22 C24 121.6(5)
N4 C22 C23 115.3(5)
C24 C22 C23 123.0(5)
C10 C15 Ir1 115.6(4)
C10 C15 C14 118.1(5)
C14 C15 Ir1 126.3(4)
C15 C14 H14 119.6
C13 C14 C15 120.7(5)
C13 C14 H14 119.6
N2 C6 C1 121.0(5)
N2 C6 C5 118.7(5)
C5 C6 C1 120.3(5)
C11 C12 H12 119.6
C13 C12 C11 120.8(6)
C13 C12 H12 119.6
C35 N5 Ir1 114.8(4)
C31 N5 Ir1 128.1(4)
C31 N5 C35 117.0(5)
C36 N6 Ir1 114.4(4)
C40 N6 Ir1 127.6(5)
C40 N6 C36 118.0(5)
C1 C2 H2 120.0
C3 C2 C1 119.9(5)
C3 C2 H2 120.0
C16 C17 H17 119.7
C18 C17 C16 120.5(6)
C18 C17 H17 119.7
C21 C20 H20 120.4
C19 C20 C21 119.1(6)
C19 C20 H20 120.4
C14 C13 H13 119.8
C12 C13 C14 120.4(6)
C12 C13 H13 119.8
C17 C18 H18 119.9
C17 C18 C19 120.1(6)
C19 C18 H18 119.9
C2 C3 H3 119.5
C2 C3 C4 120.9(6)
C4 C3 H3 119.5
N5 C35 C36 116.5(5)
N5 C35 C34 122.8(6)
C34 C35 C36 120.6(5)
C20 C19 C18 121.3(6)
C20 C19 H19 119.3
C18 C19 H19 119.3
C6 C5 H5 119.7
C4 C5 C6 120.6(5)
C4 C5 H5 119.7
N6 C36 C35 118.1(5)
N6 C36 C37 122.7(6)
C37 C36 C35 119.1(6)
C3 C4 H4 120.2
C5 C4 C3 119.6(6)
C5 C4 H4 120.2
N5 C31 H31 118.4
N5 C31 C32 123.2(6)
C32 C31 H31 118.4
C31 C32 H32 119.9
C33 C32 C31 120.1(7)
C33 C32 H32 119.9
C32 C33 H33 120.7
C32 C33 C34 118.6(6)
C34 C33 H33 120.7
C35 C34 C41 118.5(7)
C33 C34 C35 118.0(6)
C33 C34 C41 123.5(6)
N6 C40 H40 118.9
N6 C40 C39 122.2(7)
C39 C40 H40 118.9
C7 C8 H8A 109.5
C7 C8 H8B 109.5
C7 C8 H8C 109.5
H8A C8 H8B 109.5
H8A C8 H8C 109.5
H8B C8 H8C 109.5
C34 C41 H41 119.2
C42 C41 C34 121.6(7)
C42 C41 H41 119.2
C36 C37 C42 118.0(7)
C38 C37 C36 116.4(7)
C38 C37 C42 125.6(6)
C41 C42 C37 122.1(6)
C41 C42 H42 118.9
C37 C42 H42 118.9
C40 C39 H39 119.8
C38 C39 C40 120.3(8)
C38 C39 H39 119.8
C37 C38 H38 119.8
C39 C38 C37 120.3(6)
C39 C38 H38 119.8

loop_
_geom_bond_atom_site_label_1
_geom_bond_atom_site_label_2
_geom_bond_distance
Ir1 N1 2.068(4)
Ir1 N3 2.071(4)
Ir1 C30 1.993(5)
Ir1 C15 1.983(6)
Ir1 N5 2.194(5)
Ir1 N6 2.190(5)
C10 C9 1.447(8)
C10 C11 1.406(8)
C10 C15 1.418(7)
N1 C1 1.370(7)
N1 C9 1.351(7)
N3 C24 1.344(7)
N3 C16 1.386(7)
N4 C21 1.360(8)
N4 C22 1.325(8)
N2 C7 1.318(8)
N2 C6 1.369(8)
C30 C29 1.412(7)
C30 C25 1.404(7)
C28 H28 0.9300
C28 C27 1.393(9)
C28 C29 1.385(8)
C27 H27 0.9300
C27 C26 1.395(8)
C29 H29 0.9300
C26 H26 0.9300
C26 C25 1.407(8)
C25 C24 1.464(7)
C7 C9 1.466(7)
C7 C8 1.506(8)
C24 C22 1.464(7)
C1 C6 1.425(7)
C1 C2 1.416(8)
C23 H23A 0.9600
C23 H23B 0.9600
C23 H23C 0.9600
C23 C22 1.515(8)
C21 C16 1.430(7)
C21 C20 1.424(8)
C16 C17 1.413(8)
C11 H11 0.9300
C11 C12 1.386(9)
C15 C14 1.423(8)
C14 H14 0.9300
C14 C13 1.383(8)
C6 C5 1.400(8)
C12 H12 0.9300
C12 C13 1.379(9)
N5 C35 1.366(7)
N5 C31 1.337(8)
N6 C36 1.358(8)
N6 C40 1.344(8)
C2 H2 0.9300
C2 C3 1.374(8)
C17 H17 0.9300
C17 C18 1.381(8)
C20 H20 0.9300
C20 C19 1.390(9)
C13 H13 0.9300
C18 H18 0.9300
C18 C19 1.406(9)
C3 H3 0.9300
C3 C4 1.429(9)
C35 C36 1.450(9)
C35 C34 1.406(9)
C19 H19 0.9300
C5 H5 0.9300
C5 C4 1.367(9)
C36 C37 1.428(8)
C4 H4 0.9300
C31 H31 0.9300
C31 C32 1.384(8)
C32 H32 0.9300
C32 C33 1.370(10)
C33 H33 0.9300
C33 C34 1.399(11)
C34 C41 1.440(9)
C40 H40 0.9300
C40 C39 1.412(9)
C8 H8A 0.9600
C8 H8B 0.9600
C8 H8C 0.9600
C41 H41 0.9300
C41 C42 1.337(12)
C37 C42 1.447(12)
C37 C38 1.423(12)
C42 H42 0.9300
C39 H39 0.9300
C39 C38 1.330(12)
C38 H38 0.9300

loop_
_geom_torsion_atom_site_label_1
_geom_torsion_atom_site_label_2
_geom_torsion_atom_site_label_3
_geom_torsion_atom_site_label_4
_geom_torsion
Ir1 N1 C1 C6 168.9(4)
Ir1 N1 C1 C2 -14.4(7)
Ir1 N1 C9 C10 17.8(6)
Ir1 N1 C9 C7 -163.7(4)
Ir1 N3 C24 C25 16.3(6)
Ir1 N3 C24 C22 -160.7(4)
Ir1 N3 C16 C21 164.8(4)
Ir1 N3 C16 C17 -19.0(8)
Ir1 C30 C29 C28 179.9(4)
Ir1 C30 C25 C26 -177.4(4)
Ir1 C30 C25 C24 -4.6(6)
Ir1 C15 C14 C13 -175.6(5)
Ir1 N5 C35 C36 2.9(6)
Ir1 N5 C35 C34 -179.1(4)
Ir1 N5 C31 C32 -179.6(4)
Ir1 N6 C36 C35 -2.6(6)
Ir1 N6 C36 C37 179.5(4)
Ir1 N6 C40 C39 178.5(5)
C10 C11 C12 C13 0.3(10)
C10 C15 C14 C13 1.1(9)
N1 C1 C6 N2 -2.6(8)
N1 C1 C6 C5 179.4(5)
N1 C1 C2 C3 -179.1(5)
N3 C24 C22 N4 -8.3(8)
N3 C24 C22 C23 168.0(5)
N3 C16 C17 C18 -179.8(6)
N4 C21 C16 N3 -1.6(9)
N4 C21 C16 C17 -177.9(6)
N4 C21 C20 C19 178.7(6)
N2 C7 C9 C10 169.4(5)
N2 C7 C9 N1 -9.0(8)
N2 C6 C5 C4 -179.7(6)
C30 C25 C24 N3 -7.9(7)
C30 C25 C24 C22 168.9(5)
C28 C27 C26 C25 1.4(9)
C27 C28 C29 C30 -0.8(9)
C27 C26 C25 C30 -3.9(9)
C27 C26 C25 C24 -175.7(5)
C29 C30 C25 C26 4.0(8)
C29 C30 C25 C24 176.8(5)
C29 C28 C27 C26 1.0(9)
C26 C25 C24 N3 164.5(5)
C26 C25 C24 C22 -18.8(9)
C25 C30 C29 C28 -1.6(8)
C25 C24 C22 N4 175.1(5)
C25 C24 C22 C23 -8.7(8)
C7 N2 C6 C1 8.2(8)
C7 N2 C6 C5 -173.8(6)
C24 N3 C16 C21 -10.3(8)
C24 N3 C16 C17 165.9(6)
C1 N1 C9 C10 -164.1(5)
C1 N1 C9 C7 14.5(7)
C1 C6 C5 C4 -1.7(9)
C1 C2 C3 C4 1.2(9)
C21 N4 C22 C24 -3.5(8)
C21 N4 C22 C23 179.9(5)
C21 C16 C17 C18 -3.7(10)
C21 C20 C19 C18 1.8(10)
C16 N3 C24 C25 -168.1(5)
C16 N3 C24 C22 14.9(7)
C16 C21 C20 C19 -5.0(9)
C16 C17 C18 C19 0.5(11)
C9 C10 C11 C12 -174.2(6)
C9 C10 C15 Ir1 -8.7(6)
C9 C10 C15 C14 174.2(5)
C9 N1 C1 C6 -9.0(7)
C9 N1 C1 C2 167.7(5)
C11 C10 C9 N1 168.8(6)
C11 C10 C9 C7 -9.6(9)
C11 C10 C15 Ir1 175.8(4)
C11 C10 C15 C14 -1.2(8)
C11 C12 C13 C14 -0.3(11)
C22 N4 C21 C16 8.3(8)
C22 N4 C21 C20 -175.4(5)
C15 C10 C9 N1 -6.3(7)
C15 C10 C9 C7 175.3(5)
C15 C10 C11 C12 0.5(9)
C15 C14 C13 C12 -0.4(10)
C6 N2 C7 C9 -2.5(8)
C6 N2 C7 C8 -178.6(5)
C6 C1 C2 C3 -2.4(8)
C6 C5 C4 C3 0.4(10)
N5 C35 C36 N6 -0.2(8)
N5 C35 C36 C37 177.8(5)
N5 C35 C34 C33 -1.9(8)
N5 C35 C34 C41 179.7(5)
N5 C31 C32 C33 -1.6(9)
N6 C36 C37 C42 -179.4(5)
N6 C36 C37 C38 1.7(9)
N6 C40 C39 C38 1.5(10)
C2 C1 C6 N2 -179.4(5)
C2 C1 C6 C5 2.6(8)
C2 C3 C4 C5 -0.2(10)
C17 C18 C19 C20 0.4(11)
C20 C21 C16 N3 -177.8(5)
C20 C21 C16 C17 5.9(9)
C35 N5 C31 C32 4.1(8)
C35 C36 C37 C42 2.7(8)
C35 C36 C37 C38 -176.2(5)
C35 C34 C41 C42 2.5(10)
C36 N6 C40 C39 1.5(9)
C36 C35 C34 C33 176.1(5)
C36 C35 C34 C41 -2.3(8)
C36 C37 C42 C41 -2.7(10)
C36 C37 C38 C39 1.4(10)
C31 N5 C35 C36 179.7(5)
C31 N5 C35 C34 -2.3(8)
C31 C32 C33 C34 -2.7(9)
C32 C33 C34 C35 4.3(9)
C32 C33 C34 C41 -177.4(6)
C33 C34 C41 C42 -175.9(6)
C34 C35 C36 N6 -178.3(5)
C34 C35 C36 C37 -0.3(8)
C34 C41 C42 C37 0.1(11)
C40 N6 C36 C35 174.8(5)
C40 N6 C36 C37 -3.1(8)
C40 C39 C38 C37 -2.9(11)
C8 C7 C9 C10 -14.9(9)
C8 C7 C9 N1 166.8(5)
C42 C37 C38 C39 -177.4(7)
C38 C37 C42 C41 176.1(7)
